data_4103549
loop_
_publ_author_name
'Eric R. Abbey'
'Lev N. Zakharov'
'Shih-Yuan Liu'

_publ_section_title
;
 Electrophilic Aromatic Substitution of a BN Indole
;
_journal_name_full 'Journal of the American Chemical Society'
_journal_page_first 16340
_journal_page_last 16342
_journal_paper_doi 10.1021/ja107312u
_journal_volume 132
_journal_year 2010
_chemical_formula_sum 'C12 H17 B N2 O'
_chemical_formula_weight 216.09
_chemical_name_systematic
;
 ?
;
_space_group_IT_number 2
_symmetry_cell_setting triclinic
_symmetry_space_group_name_Hall '-P 1'
_symmetry_space_group_name_H-M 'P -1'
_atom_sites_solution_hydrogens difmap
_atom_sites_solution_primary direct
_atom_sites_solution_secondary difmap
_audit_creation_method SHELXLTL
_cell_angle_alpha 80.769(5)
_cell_angle_beta 75.052(5)
_cell_angle_gamma 68.094(4)
_cell_formula_units_Z 2
_cell_length_a 7.961(2)
_cell_length_b 8.703(3)
_cell_length_c 9.587(3)
_cell_measurement_reflns_used 1681
_cell_measurement_temperature 173(2)
_cell_measurement_theta_max 26.32
_cell_measurement_theta_min 2.20
_cell_volume 593.9(3)
_computing_cell_refinement 'Bruker SAINT'
_computing_data_collection 'Bruker SMART'
_computing_data_reduction 'Bruker SAINT'
_computing_molecular_graphics 'Bruker SHELXTL'
_computing_publication_material 'Bruker SHELXTL'
_computing_structure_refinement 'Bruker SHELXTL'
_computing_structure_solution 'Bruker SHELXTL'
_diffrn_ambient_temperature 173(2)
_diffrn_measured_fraction_theta_full 0.991
_diffrn_measured_fraction_theta_max 0.991
_diffrn_measurement_device_type 'Bruker Apex CCD area detector'
_diffrn_measurement_method 'phi and omega scans'
_diffrn_radiation_monochromator graphite
_diffrn_radiation_source 'fine-focus sealed tube'
_diffrn_radiation_type MoK\a
_diffrn_radiation_wavelength 0.71073
_diffrn_reflns_av_R_equivalents 0.0223
_diffrn_reflns_av_sigmaI/netI 0.0334
_diffrn_reflns_limit_h_max 10
_diffrn_reflns_limit_h_min -10
_diffrn_reflns_limit_k_max 11
_diffrn_reflns_limit_k_min -11
_diffrn_reflns_limit_l_max 12
_diffrn_reflns_limit_l_min -12
_diffrn_reflns_number 6615
_diffrn_reflns_theta_full 26.99
_diffrn_reflns_theta_max 26.99
_diffrn_reflns_theta_min 2.20
_exptl_absorpt_coefficient_mu 0.076
_exptl_absorpt_correction_T_max 0.9969
_exptl_absorpt_correction_T_min 0.9708
_exptl_absorpt_correction_type multi-scan
_exptl_absorpt_process_details SADABS
_exptl_crystal_colour colorless
_exptl_crystal_density_diffrn 1.208
_exptl_crystal_density_method 'not measured'
_exptl_crystal_description needle
_exptl_crystal_F_000 232
_exptl_crystal_size_max 0.39
_exptl_crystal_size_mid 0.08
_exptl_crystal_size_min 0.04
_refine_diff_density_max 0.192
_refine_diff_density_min -0.154
_refine_diff_density_rms 0.035
_refine_ls_extinction_method none
_refine_ls_goodness_of_fit_ref 1.049
_refine_ls_hydrogen_treatment refall
_refine_ls_matrix_type full
_refine_ls_number_parameters 213
_refine_ls_number_reflns 2569
_refine_ls_number_restraints 0
_refine_ls_restrained_S_all 1.049
_refine_ls_R_factor_all 0.0673
_refine_ls_R_factor_gt 0.0477
_refine_ls_shift/su_max 0.001
_refine_ls_shift/su_mean 0.000
_refine_ls_structure_factor_coef Fsqd
_refine_ls_weighting_details 'calc w=1/[\s^2^(Fo^2^)+(0.0559P)^2^+0.1061P] where P=(Fo^2^+2Fc^2^)/3'
_refine_ls_weighting_scheme calc
_refine_ls_wR_factor_gt 0.1080
_refine_ls_wR_factor_ref 0.1206
_reflns_number_gt 1980
_reflns_number_total 2569
_reflns_threshold_expression >2sigma(I)
_cod_data_source_file ja107312u_si_002.cif
_cod_data_source_block liu69
_cod_database_code 4103549

loop_
_symmetry_equiv_pos_as_xyz
'x, y, z'
'-x, -y, -z'

loop_
_atom_site_label
_atom_site_type_symbol
_atom_site_fract_x
_atom_site_fract_y
_atom_site_fract_z
_atom_site_U_iso_or_equiv
_atom_site_adp_type
_atom_site_occupancy
_atom_site_symmetry_multiplicity
_atom_site_calc_flag
N1 N 0.15639(16) 1.12714(15) 0.88606(14) 0.0295(3) Uani 1 1 d
N2 N 0.28624(17) 0.86497(15) 0.80467(14) 0.0284(3) Uani 1 1 d
O1 O 0.21631(17) 1.20497(16) 1.15132(14) 0.0501(4) Uani 1 1 d
B1 B 0.1809(2) 1.0364(2) 0.7642(2) 0.0303(4) Uani 1 1 d
C1 C 0.0602(2) 1.2950(2) 0.8903(2) 0.0372(4) Uani 1 1 d
C2 C -0.0126(2) 1.3798(2) 0.7760(2) 0.0430(5) Uani 1 1 d
C3 C 0.0094(2) 1.3010(2) 0.6507(2) 0.0425(4) Uani 1 1 d
C4 C 0.1012(2) 1.1345(2) 0.6382(2) 0.0362(4) Uani 1 1 d
C5 C 0.3184(2) 0.86161(19) 0.93822(16) 0.0284(3) Uani 1 1 d
C6 C 0.2437(2) 1.01549(19) 0.99190(17) 0.0291(3) Uani 1 1 d
C7 C 0.2670(2) 1.0596(2) 1.12256(18) 0.0346(4) Uani 1 1 d
C8 C 0.3584(3) 0.9215(2) 1.2242(2) 0.0413(4) Uani 1 1 d
C9 C 0.3708(2) 0.71920(19) 0.71410(17) 0.0307(4) Uani 1 1 d
C10 C 0.4379(3) 0.5584(2) 0.8064(2) 0.0483(5) Uani 1 1 d
C11 C 0.2243(3) 0.7119(3) 0.6421(2) 0.0459(5) Uani 1 1 d
C12 C 0.5339(3) 0.7438(3) 0.6008(2) 0.0422(4) Uani 1 1 d
H1 H 0.052(3) 1.347(2) 0.975(2) 0.054(6) Uiso 1 1 d
H2 H -0.080(3) 1.499(3) 0.783(2) 0.056(6) Uiso 1 1 d
H3 H -0.039(3) 1.370(2) 0.570(2) 0.045(5) Uiso 1 1 d
H4 H 0.111(2) 1.093(2) 0.5528(19) 0.033(4) Uiso 1 1 d
H5 H 0.390(2) 0.758(2) 0.9845(16) 0.030(4) Uiso 1 1 d
H8A H 0.389(3) 0.970(3) 1.295(3) 0.093(8) Uiso 1 1 d
H8B H 0.285(3) 0.851(3) 1.268(3) 0.082(7) Uiso 1 1 d
H8C H 0.482(3) 0.838(3) 1.172(3) 0.081(7) Uiso 1 1 d
H10A H 0.335(3) 0.545(2) 0.885(2) 0.056(6) Uiso 1 1 d
H10B H 0.485(3) 0.465(3) 0.742(2) 0.064(6) Uiso 1 1 d
H10C H 0.550(3) 0.551(2) 0.848(2) 0.060(6) Uiso 1 1 d
H11A H 0.279(3) 0.614(3) 0.583(2) 0.058(6) Uiso 1 1 d
H11B H 0.179(3) 0.816(3) 0.578(2) 0.055(6) Uiso 1 1 d
H11C H 0.114(3) 0.699(2) 0.718(2) 0.059(6) Uiso 1 1 d
H12A H 0.590(2) 0.652(2) 0.535(2) 0.049(5) Uiso 1 1 d
H12B H 0.634(3) 0.748(2) 0.646(2) 0.060(6) Uiso 1 1 d
H12C H 0.492(3) 0.850(2) 0.538(2) 0.047(5) Uiso 1 1 d

loop_
_atom_site_aniso_label
_atom_site_aniso_U_11
_atom_site_aniso_U_22
_atom_site_aniso_U_33
_atom_site_aniso_U_23
_atom_site_aniso_U_13
_atom_site_aniso_U_12
N1 0.0219(6) 0.0250(7) 0.0403(8) -0.0060(5) -0.0055(5) -0.0060(5)
N2 0.0273(6) 0.0250(7) 0.0314(7) -0.0065(5) -0.0055(5) -0.0063(5)
O1 0.0482(8) 0.0420(8) 0.0618(9) -0.0259(6) -0.0158(6) -0.0060(6)
B1 0.0223(8) 0.0273(9) 0.0405(10) -0.0054(7) -0.0037(7) -0.0087(7)
C1 0.0279(8) 0.0263(9) 0.0575(11) -0.0113(8) -0.0091(8) -0.0064(7)
C2 0.0323(9) 0.0248(9) 0.0716(13) -0.0043(8) -0.0166(9) -0.0058(7)
C3 0.0357(9) 0.0353(10) 0.0575(12) 0.0078(9) -0.0198(8) -0.0113(7)
C4 0.0341(9) 0.0365(9) 0.0404(10) -0.0021(8) -0.0119(7) -0.0125(7)
C5 0.0273(8) 0.0266(8) 0.0300(8) -0.0029(6) -0.0044(6) -0.0089(6)
C6 0.0252(8) 0.0287(8) 0.0329(8) -0.0048(6) -0.0030(6) -0.0101(6)
C7 0.0260(8) 0.0398(10) 0.0383(9) -0.0133(7) -0.0004(7) -0.0121(7)
C8 0.0499(11) 0.0458(11) 0.0336(9) -0.0042(8) -0.0084(8) -0.0228(9)
C9 0.0329(8) 0.0254(8) 0.0330(8) -0.0084(6) -0.0065(6) -0.0072(6)
C10 0.0645(13) 0.0262(9) 0.0459(12) -0.0081(8) -0.0121(10) -0.0042(9)
C11 0.0434(11) 0.0405(11) 0.0595(13) -0.0188(10) -0.0165(9) -0.0114(9)
C12 0.0393(10) 0.0432(11) 0.0422(10) -0.0163(9) 0.0004(8) -0.0131(8)

loop_
_atom_type_symbol
_atom_type_description
_atom_type_scat_dispersion_real
_atom_type_scat_dispersion_imag
_atom_type_scat_source
C C 0.0033 0.0016 'International Tables Vol C Tables 4.2.6.8 and 6.1.1.4'
H H 0.0000 0.0000 'International Tables Vol C Tables 4.2.6.8 and 6.1.1.4'
B B 0.0013 0.0007 'International Tables Vol C Tables 4.2.6.8 and 6.1.1.4'
N N 0.0061 0.0033 'International Tables Vol C Tables 4.2.6.8 and 6.1.1.4'
O O 0.0106 0.0060 'International Tables Vol C Tables 4.2.6.8 and 6.1.1.4'

loop_
_geom_angle_atom_site_label_1
_geom_angle_atom_site_label_2
_geom_angle_atom_site_label_3
_geom_angle
C1 N1 C6 128.70(14)
C1 N1 B1 122.38(14)
C6 N1 B1 108.92(13)
C5 N2 B1 107.49(13)
C5 N2 C9 123.46(13)
B1 N2 C9 128.53(13)
N1 B1 N2 104.56(14)
N1 B1 C4 117.04(15)
N2 B1 C4 138.39(16)
C2 C1 N1 119.24(17)
C2 C1 H1 123.1(12)
N1 C1 H1 117.6(12)
C1 C2 C3 121.92(16)
C1 C2 H2 116.9(12)
C3 C2 H2 121.1(12)
C4 C3 C2 122.61(17)
C4 C3 H3 119.4(11)
C2 C3 H3 118.0(11)
C3 C4 B1 116.78(16)
C3 C4 H4 117.3(11)
B1 C4 H4 125.9(11)
N2 C5 C6 112.38(14)
N2 C5 H5 120.6(9)
C6 C5 H5 127.0(9)
C5 C6 N1 106.64(13)
C5 C6 C7 126.96(15)
N1 C6 C7 126.04(14)
O1 C7 C6 122.01(16)
O1 C7 C8 120.05(15)
C6 C7 C8 117.94(15)
C7 C8 H8A 108.4(15)
C7 C8 H8B 112.9(15)
H8A C8 H8B 113(2)
C7 C8 H8C 112.5(13)
H8A C8 H8C 107(2)
H8B C8 H8C 103.0(19)
N2 C9 C10 110.91(14)
N2 C9 C12 107.85(13)
C10 C9 C12 109.70(15)
N2 C9 C11 108.48(13)
C10 C9 C11 109.24(16)
C12 C9 C11 110.65(15)
C9 C10 H10A 110.7(12)
C9 C10 H10B 107.5(12)
H10A C10 H10B 109.4(17)
C9 C10 H10C 112.1(11)
H10A C10 H10C 110.8(16)
H10B C10 H10C 106.3(16)
C9 C11 H11A 109.1(11)
C9 C11 H11B 110.9(11)
H11A C11 H11B 109.5(16)
C9 C11 H11C 110.4(12)
H11A C11 H11C 108.5(16)
H11B C11 H11C 108.3(16)
C9 C12 H12A 110.4(11)
C9 C12 H12B 112.5(12)
H12A C12 H12B 108.3(15)
C9 C12 H12C 110.8(10)
H12A C12 H12C 106.5(15)
H12B C12 H12C 108.1(16)

loop_
_geom_bond_atom_site_label_1
_geom_bond_atom_site_label_2
_geom_bond_distance
N1 C1 1.375(2)
N1 C6 1.414(2)
N1 B1 1.446(2)
N2 C5 1.363(2)
N2 B1 1.459(2)
N2 C9 1.4938(19)
O1 C7 1.2301(19)
B1 C4 1.500(3)
C1 C2 1.353(3)
C1 H1 0.97(2)
C2 C3 1.418(3)
C2 H2 0.98(2)
C3 C4 1.367(2)
C3 H3 0.968(19)
C4 H4 0.922(17)
C5 C6 1.372(2)
C5 H5 0.978(16)
C6 C7 1.442(2)
C7 C8 1.504(3)
C8 H8A 0.97(3)
C8 H8B 0.97(3)
C8 H8C 1.04(3)
C9 C10 1.522(2)
C9 C12 1.522(2)
C9 C11 1.525(2)
C10 H10A 0.99(2)
C10 H10B 0.99(2)
C10 H10C 1.04(2)
C11 H11A 0.99(2)
C11 H11B 1.01(2)
C11 H11C 1.01(2)
C12 H12A 0.989(19)
C12 H12B 1.02(2)
C12 H12C 1.012(19)

loop_
_geom_torsion_atom_site_label_1
_geom_torsion_atom_site_label_2
_geom_torsion_atom_site_label_3
_geom_torsion_atom_site_label_4
_geom_torsion
C1 N1 B1 N2 -179.08(12)
C6 N1 B1 N2 0.39(15)
C1 N1 B1 C4 1.9(2)
C6 N1 B1 C4 -178.64(13)
C5 N2 B1 N1 -0.36(15)
C9 N2 B1 N1 -172.18(13)
C5 N2 B1 C4 178.35(19)
C9 N2 B1 C4 6.5(3)
C6 N1 C1 C2 179.73(15)
B1 N1 C1 C2 -0.9(2)
N1 C1 C2 C3 -0.8(3)
C1 C2 C3 C4 1.6(3)
C2 C3 C4 B1 -0.5(2)
N1 B1 C4 C3 -1.1(2)
N2 B1 C4 C3 -179.73(17)
B1 N2 C5 C6 0.20(17)
C9 N2 C5 C6 172.54(13)
N2 C5 C6 N1 0.05(17)
N2 C5 C6 C7 -173.40(14)
C1 N1 C6 C5 179.14(14)
B1 N1 C6 C5 -0.29(16)
C1 N1 C6 C7 -7.3(2)
B1 N1 C6 C7 173.24(14)
C5 C6 C7 O1 169.52(15)
N1 C6 C7 O1 -2.7(2)
C5 C6 C7 C8 -9.8(2)
N1 C6 C7 C8 177.98(14)
C5 N2 C9 C10 19.6(2)
B1 N2 C9 C10 -169.76(16)
C5 N2 C9 C12 -100.54(17)
B1 N2 C9 C12 70.10(19)
C5 N2 C9 C11 139.57(16)
B1 N2 C9 C11 -49.8(2)

loop_
_cod_related_entry_id
_cod_related_entry_database
_cod_related_entry_code
1 ChemSpider 30660142
